data_8104973
loop_
_publ_author_name
'Eigner, V\'aclav'
'Holakovsk\'y, Roman'

_publ_section_title
;
 The crystal structure of
 2-(4-((carbamimidoylthio)methyl)benzyl)isothiouronium hexafluorophosphate
 monohydrate, C10H17F6N4OPS2
;
_journal_issue 1
_journal_name_full 'Zeitschrift f\"ur Kristallographie - New Crystal Structures'
_journal_page_first 105
_journal_page_last 107
_journal_paper_doi 10.1515/ncrs-2021-0417
_journal_volume 237
_journal_year 2022
_chemical_absolute_configuration .
_chemical_formula_moiety 'C10 H15 N4 S2, F6 P, H2 O'
_chemical_formula_sum 'C10 H17 F6 N4 O P S2'
_chemical_formula_weight 418.4
_space_group_IT_number 14
_space_group_name_Hall '-P 2ybc'
_space_group_name_H-M_alt 'P 1 21/c 1'
_symmetry_cell_setting monoclinic
_symmetry_Int_Tables_number 14
_symmetry_space_group_name_Hall '-P 2ybc'
_symmetry_space_group_name_H-M 'P 1 21/c 1'
_cell_angle_alpha 90
_cell_angle_beta 99.546(8)
_cell_angle_gamma 90
_cell_formula_units_Z 4
_cell_length_a 13.0455(12)
_cell_length_b 12.6114(12)
_cell_length_c 10.7642(10)
_cell_measurement_reflns_used 7189
_cell_measurement_temperature 150
_cell_measurement_theta_max 77.61
_cell_measurement_theta_min 4.16
_cell_volume 1746.4(3)
_computing_cell_refinement
;
CrysAlisPro, Oxford Diffraction Ltd.,
Version 1.171.34.40 (release 27-08-2010 CrysAlis171 .NET)
(compiled Aug 27 2010,11:50:40)
;
_computing_data_collection
;
CrysAlisPro, Oxford Diffraction Ltd.,
Version 1.171.34.40 (release 27-08-2010 CrysAlis171 .NET)
(compiled Aug 27 2010,11:50:40)
;
_computing_data_reduction
;
CrysAlisPro, Oxford Diffraction Ltd.,
Version 1.171.34.40 (release 27-08-2010 CrysAlis171 .NET)
(compiled Aug 27 2010,11:50:40)
;
_computing_molecular_graphics 'Diamond 3.0 (Brandenburg, 1999)'
_computing_publication_material 'Jana2006 (Petricek et al., 2014)'
_computing_structure_refinement 'Jana2006 (Petricek et al., 2014)'
_computing_structure_solution 'Superflip (Palatinus & Chapuis, 2007)'
_diffrn_ambient_temperature 150
_diffrn_detector_area_resol_mean 8.1917
_diffrn_measured_fraction_theta_full 0.99
_diffrn_measured_fraction_theta_max 0.99
_diffrn_measurement_device 'four-circle diffractometer'
_diffrn_measurement_device_type 'Xcalibur, Onyx'
_diffrn_measurement_method '\w scans'
_diffrn_radiation_monochromator graphite
_diffrn_radiation_probe x-ray
_diffrn_radiation_source 'Enhance (Cu) X-ray Source'
_diffrn_radiation_type 'Cu K\a'
_diffrn_radiation_wavelength 1.5418
_diffrn_reflns_av_R_equivalents 0.0415
_diffrn_reflns_av_unetI/netI 0.0256
_diffrn_reflns_limit_h_max 16
_diffrn_reflns_limit_h_min -16
_diffrn_reflns_limit_k_max 15
_diffrn_reflns_limit_k_min -15
_diffrn_reflns_limit_l_max 9
_diffrn_reflns_limit_l_min -13
_diffrn_reflns_number 15711
_diffrn_reflns_theta_full 77.83
_diffrn_reflns_theta_max 77.83
_diffrn_reflns_theta_min 4.91
_exptl_absorpt_coefficient_mu 4.286
_exptl_absorpt_correction_T_max 1
_exptl_absorpt_correction_T_min 0.456
_exptl_absorpt_correction_type multi-scan
_exptl_absorpt_process_details
;
CrysAlisPro, Oxford Diffraction Ltd.,
Version 1.171.34.40 (release 27-08-2010 CrysAlis171 .NET)
(compiled Aug 27 2010,11:50:40)
Empirical absorption correction using spherical harmonics,
 implemented in SCALE3 ABSPACK scaling algorithm.
;
_exptl_crystal_colour colorless
_exptl_crystal_density_diffrn 1.5911
_exptl_crystal_description prism
_exptl_crystal_F_000 856
_exptl_crystal_size_max 0.41
_exptl_crystal_size_mid 0.37
_exptl_crystal_size_min 0.25
_refine_diff_density_max 0.57
_refine_diff_density_min -0.57
_refine_ls_extinction_coef 3500(300)
_refine_ls_extinction_method 'B-C type 1 Gaussian isotropic (Becker & Coppens, 1974)'
_refine_ls_goodness_of_fit_gt 1.96
_refine_ls_goodness_of_fit_ref 1.86
_refine_ls_hydrogen_treatment mixed
_refine_ls_number_constraints 44
_refine_ls_number_parameters 261
_refine_ls_number_reflns 3652
_refine_ls_number_restraints 10
_refine_ls_R_factor_all 0.0495
_refine_ls_R_factor_gt 0.0425
_refine_ls_shift/su_max 0.0206
_refine_ls_shift/su_mean 0.0023
_refine_ls_structure_factor_coef Fsqd
_refine_ls_weighting_details w=1/(\s^2^(I)+0.0016I^2^)
_refine_ls_weighting_scheme sigma
_refine_ls_wR_factor_gt 0.1129
_refine_ls_wR_factor_ref 0.1173
_reflns_number_gt 3093
_reflns_number_total 3652
_reflns_threshold_expression I>3\s(I)
_cod_data_source_file suppl_j_ncrs-2021-0417_suppl.cif
_cod_data_source_block PX_PF6
_cod_depositor_comments
;
The following automatic conversions were performed:

data item '_diffrn_radiation_probe' value 'X-ray' was changed to
'x-ray' in accordance with the built-in table derived from the CIF
Core dictionary named 'cif_core.dic' version 2.4.5 last updated on
2014-11-21.

Automatic conversion script
Id: cif_fix_values 8738 2021-04-28 16:35:53Z antanas 
;
_cod_original_sg_symbol_Hall '-P 2ycb'
_cod_original_formula_sum 'C10 H17 F6 N4 O1 P1 S2'
_cod_database_code 8104973

loop_
_space_group_symop_id
_space_group_symop_operation_xyz
1 x,y,z
2 -x,y+1/2,-z+1/2
3 -x,-y,-z
4 x,-y+1/2,z+1/2

loop_
_atom_site_label
_atom_site_type_symbol
_atom_site_fract_x
_atom_site_fract_y
_atom_site_fract_z
_atom_site_adp_type
_atom_site_U_iso_or_equiv
_atom_site_site_symmetry_multiplicity
_atom_site_occupancy
_atom_site_calc_flag
_atom_site_refinement_flags
_atom_site_disorder_assembly
_atom_site_disorder_group
S1 S 0.41813(4) 0.12832(4) 1.02025(5) Uani 0.02515(15) 4 1 d . . .
S2 S 0.12109(4) 0.41067(5) 0.43485(5) Uani 0.03245(17) 4 1 d . . .
O1w O 0.3599(2) 0.91493(19) 0.2163(3) Uani 0.0612(9) 4 1 d . . .
N1 N 0.52470(14) 0.05921(15) 1.22986(16) Uani 0.0252(5) 4 1 d . . .
N2 N 0.61464(15) 0.17645(17) 1.12547(18) Uani 0.0308(5) 4 1 d . . .
N3 N 0.03372(15) 0.46666(18) 0.20929(18) Uani 0.0318(5) 4 1 d . . .
N4 N -0.06054(15) 0.34561(19) 0.30126(18) Uani 0.0322(5) 4 1 d . . .
C1 C 0.34751(16) 0.25763(17) 0.82646(18) Uani 0.0241(5) 4 1 d . . .
C2 C 0.28882(17) 0.34897(18) 0.83177(19) Uani 0.0270(6) 4 1 d . . .
C3 C 0.20163(17) 0.36718(17) 0.7409(2) Uani 0.0272(6) 4 1 d . . .
C4 C 0.17224(15) 0.29423(17) 0.64494(18) Uani 0.0243(5) 4 1 d . . .
C5 C 0.22993(18) 0.20180(18) 0.64130(19) Uani 0.0280(6) 4 1 d . . .
C6 C 0.31726(18) 0.18424(18) 0.7315(2) Uani 0.0294(6) 4 1 d . . .
C7 C 0.44451(18) 0.2392(2) 0.9218(2) Uani 0.0338(6) 4 1 d . . .
C8 C 0.53010(15) 0.12252(15) 1.13325(18) Uani 0.0209(5) 4 1 d . . .
C9 C 0.07977(17) 0.3147(2) 0.5435(2) Uani 0.0328(6) 4 1 d . . .
C10 C 0.02186(16) 0.40545(18) 0.30522(19) Uani 0.0256(6) 4 1 d . . .
H1c2 H 0.308437 0.399485 0.898172 Uiso 0.0324 4 1 d . . .
H1c3 H 0.161524 0.4306 0.744467 Uiso 0.0327 4 1 d . . .
H1c5 H 0.209275 0.150221 0.576376 Uiso 0.0335 4 1 d . . .
H1c6 H 0.357174 0.120661 0.728167 Uiso 0.0353 4 1 d . . .
H1c7 H 0.459561 0.301362 0.973066 Uiso 0.0406 4 1 d . . .
H2c7 H 0.501045 0.22124 0.878919 Uiso 0.0406 4 1 d . . .
H1c9 H 0.024192 0.344322 0.580718 Uiso 0.0393 4 1 d . . .
H2c9 H 0.059543 0.249931 0.499397 Uiso 0.0393 4 1 d . . .
H1n1 H 0.5762(17) 0.057(3) 1.291(2) Uiso 0.0303 4 0.90(6) d . . .
H2n1 H 0.471(2) 0.020(3) 1.231(4) Uiso 0.0303 4 0.73(6) d . . .
H1n2 H 0.6680(16) 0.170(3) 1.184(2) Uiso 0.0369 4 0.96(6) d . . .
H2n2 H 0.617(3) 0.218(2) 1.063(2) Uiso 0.0369 4 0.87(6) d . . .
H1n3 H -0.012(2) 0.462(3) 0.1418(19) Uiso 0.0381 4 0.90(6) d . . .
H2n3 H 0.0919(17) 0.499(3) 0.212(4) Uiso 0.0381 4 0.81(6) d . . .
H1n4 H -0.1101(18) 0.346(3) 0.238(2) Uiso 0.0386 4 1 d . . .
H2n4 H -0.073(3) 0.314(3) 0.367(2) Uiso 0.0386 4 0.82(15) d . . .
H1o1w H 0.337(4) 0.865(3) 0.170(4) Uiso 0.0734 4 1 d . . .
H2o1w H 0.337(4) 0.909(4) 0.282(2) Uiso 0.0734 4 1 d . . .
P1a P 0.77735(9) 0.12491(10) 0.46082(11) Uani 0.02217(15) 4 0.883(10) d . 1 1
F1a F 0.8655(2) 0.0294(2) 0.5059(2) Uani 0.0357(5) 4 0.883(10) d . 1 1
F2a F 0.6866(2) 0.21992(19) 0.4160(2) Uani 0.0285(5) 4 0.883(10) d . 1 1
F3a F 0.6816(2) 0.0345(3) 0.4402(3) Uani 0.0358(6) 4 0.883(10) d . 1 1
F4a F 0.7611(2) 0.1415(3) 0.61192(17) Uani 0.0281(5) 4 0.883(10) d . 1 1
F5a F 0.7919(2) 0.1098(3) 0.30920(17) Uani 0.0403(7) 4 0.883(10) d . 1 1
F6a F 0.8708(2) 0.2162(2) 0.4827(3) Uani 0.0410(6) 4 0.883(10) d . 1 1
P1b P 0.7778(6) 0.1269(7) 0.4604(8) Uani 0.02217(15) 4 0.117(10) d . 1 2
F1b F 0.8479(12) 0.0218(13) 0.5213(15) Uani 0.0357(5) 4 0.117(10) d . 1 2
F2b F 0.7052(12) 0.2323(13) 0.4001(16) Uani 0.0285(5) 4 0.117(10) d . 1 2
F3b F 0.6671(12) 0.0628(13) 0.4723(16) Uani 0.0358(6) 4 0.117(10) d . 1 2
F4b F 0.7817(11) 0.1768(15) 0.6066(9) Uani 0.0281(5) 4 0.117(10) d . 1 2
F5b F 0.7724(11) 0.0789(15) 0.3135(9) Uani 0.0403(7) 4 0.117(10) d . 1 2
F6b F 0.8866(12) 0.1927(13) 0.4498(15) Uani 0.0410(7) 4 0.117(10) d . 1 2

loop_
_atom_site_aniso_label
_atom_site_aniso_type_symbol
_atom_site_aniso_U_11
_atom_site_aniso_U_22
_atom_site_aniso_U_33
_atom_site_aniso_U_12
_atom_site_aniso_U_13
_atom_site_aniso_U_23
S1 S 0.0201(2) 0.0280(3) 0.0240(2) -0.00150(16) -0.00623(17) 0.00535(16)
S2 S 0.0224(2) 0.0447(3) 0.0260(3) -0.0099(2) -0.00859(19) 0.0131(2)
O1w O 0.0726(16) 0.0432(11) 0.0802(16) -0.0301(11) 0.0491(14) -0.0266(11)
N1 N 0.0239(8) 0.0277(9) 0.0216(7) -0.0007(6) -0.0036(6) 0.0054(6)
N2 N 0.0253(8) 0.0370(10) 0.0260(8) -0.0052(7) -0.0075(7) 0.0102(7)
N3 N 0.0228(8) 0.0450(11) 0.0252(8) -0.0038(7) -0.0026(7) 0.0137(8)
N4 N 0.0217(8) 0.0471(11) 0.0241(8) -0.0097(8) -0.0070(6) 0.0099(8)
C1 C 0.0205(8) 0.0276(10) 0.0215(8) -0.0015(7) -0.0047(7) 0.0070(7)
C2 C 0.0297(10) 0.0269(10) 0.0223(9) -0.0012(8) -0.0024(8) -0.0011(7)
C3 C 0.0263(10) 0.0265(10) 0.0275(10) 0.0051(8) 0.0006(8) 0.0017(7)
C4 C 0.0193(8) 0.0294(10) 0.0223(9) -0.0033(7) -0.0020(7) 0.0065(7)
C5 C 0.0339(11) 0.0266(10) 0.0212(9) -0.0045(8) -0.0020(8) -0.0005(7)
C6 C 0.0322(10) 0.0241(10) 0.0303(10) 0.0073(8) 0.0008(8) 0.0042(8)
C7 C 0.0248(10) 0.0392(12) 0.0327(10) -0.0040(9) -0.0091(8) 0.0162(9)
C8 C 0.0186(8) 0.0231(9) 0.0201(8) 0.0022(7) 0.0002(7) -0.0011(6)
C9 C 0.0219(9) 0.0443(13) 0.0286(10) -0.0071(9) -0.0060(8) 0.0148(9)
C10 C 0.0197(9) 0.0330(10) 0.0225(9) -0.0004(8) -0.0015(7) 0.0068(8)
P1a P 0.0195(3) 0.0270(3) 0.0186(2) 0.00117(17) -0.00068(18) 0.00037(17)
F1a F 0.0328(9) 0.0417(9) 0.0276(7) 0.0180(7) -0.0093(6) -0.0053(6)
F2a F 0.0303(8) 0.0270(8) 0.0263(7) 0.0082(6) -0.0008(6) 0.0032(5)
F3a F 0.0339(8) 0.0289(9) 0.0380(10) -0.0098(7) -0.0131(7) 0.0059(8)
F4a F 0.0226(8) 0.0438(13) 0.0176(6) 0.0021(8) 0.0020(5) 0.0007(6)
F5a F 0.0354(10) 0.0669(17) 0.0172(6) 0.0203(9) 0.0005(6) -0.0017(7)
F6a F 0.0303(9) 0.0527(12) 0.0376(11) -0.0187(8) -0.0014(8) 0.0088(9)
P1b P 0.0193(2) 0.0263(3) 0.0195(2) 0.00171(17) -0.00102(18) -0.00036(17)
F1b F 0.0360(9) 0.0311(9) 0.0333(8) 0.0131(7) -0.0141(6) -0.0039(6)
F2b F 0.0319(8) 0.0252(8) 0.0261(7) 0.0057(6) -0.0020(6) 0.0041(5)
F3b F 0.0258(8) 0.0395(10) 0.0376(11) -0.0116(7) -0.0078(7) 0.0125(8)
F4b F 0.0237(8) 0.0408(13) 0.0187(6) 0.0054(8) 0.0003(5) -0.0045(6)
F5b F 0.0425(10) 0.0525(16) 0.0214(7) 0.0213(9) -0.0075(6) -0.0110(8)
F6b F 0.0231(9) 0.0648(12) 0.0350(12) -0.0112(8) 0.0047(8) 0.0069(9)

loop_
_atom_type_symbol
_atom_type_scat_dispersion_real
_atom_type_scat_dispersion_imag
_atom_type_scat_source
C 0.0181 0.0091 'International Tables Vol C tables 4.2.6.8 and 6.1.1.1'
H 0.0000 0.0000 'International Tables Vol C tables 4.2.6.8 and 6.1.1.1'
F 0.0727 0.0534 'International Tables Vol C tables 4.2.6.8 and 6.1.1.1'
N 0.0311 0.0180 'International Tables Vol C tables 4.2.6.8 and 6.1.1.1'
O 0.0492 0.0322 'International Tables Vol C tables 4.2.6.8 and 6.1.1.1'
P 0.2955 0.4335 'International Tables Vol C tables 4.2.6.8 and 6.1.1.1'
S 0.3331 0.5567 'International Tables Vol C tables 4.2.6.8 and 6.1.1.1'

loop_
_geom_angle_atom_site_label_1
_geom_angle_atom_site_label_2
_geom_angle_atom_site_label_3
_geom_angle_site_symmetry_1
_geom_angle_site_symmetry_2
_geom_angle_site_symmetry_3
_geom_angle
C7 S1 C8 . . . 102.78(10)
C9 S2 C10 . . . 103.26(10)
H1o1w O1w H2o1w . . . 108(5)
C8 N1 H1n1 . . . 119(2)
C8 N1 H2n1 . . . 120(3)
H1n1 N1 H2n1 . . . 121(3)
C8 N2 H1n2 . . . 119(2)
C8 N2 H2n2 . . . 121(2)
H1n2 N2 H2n2 . . . 120(3)
C10 N3 H1n3 . . . 118(2)
C10 N3 H2n3 . . . 118(3)
H1n3 N3 H2n3 . . . 123(3)
C10 N4 H1n4 . . . 122(2)
C10 N4 H2n4 . . . 121(2)
H1n4 N4 H2n4 . . . 116(3)
C2 C1 C6 . . . 119.48(18)
C2 C1 C7 . . . 120.35(18)
C6 C1 C7 . . . 120.2(2)
C1 C2 C3 . . . 119.99(19)
C1 C2 H1c2 . . . 120.01
C3 C2 H1c2 . . . 120.01
C2 C3 C4 . . . 120.4(2)
C2 C3 H1c3 . . . 119.79
C4 C3 H1c3 . . . 119.79
C3 C4 C5 . . . 119.47(18)
C3 C4 C9 . . . 120.9(2)
C5 C4 C9 . . . 119.62(19)
C4 C5 C6 . . . 119.96(19)
C4 C5 H1c5 . . . 120.02
C6 C5 H1c5 . . . 120.02
C1 C6 C5 . . . 120.7(2)
C1 C6 H1c6 . . . 119.67
C5 C6 H1c6 . . . 119.67
S1 C7 C1 . . . 107.22(16)
S1 C7 H1c7 . . . 109.47
S1 C7 H2c7 . . . 109.47
C1 C7 H1c7 . . . 109.47
C1 C7 H2c7 . . . 109.47
H1c7 C7 H2c7 . . . 111.64
S1 C8 N1 . . . 115.28(15)
S1 C8 N2 . . . 123.45(15)
N1 C8 N2 . . . 121.26(17)
S2 C9 C4 . . . 106.96(15)
S2 C9 H1c9 . . . 109.47
S2 C9 H2c9 . . . 109.47
C4 C9 H1c9 . . . 109.47
C4 C9 H2c9 . . . 109.47
H1c9 C9 H2c9 . . . 111.87
S2 C10 N3 . . . 115.94(16)
S2 C10 N4 . . . 123.09(17)
N3 C10 N4 . . . 120.97(18)
F1a P1a F2a . . . 178.98(15)
F1a P1a F3a . . . 90.57(15)
F1a P1a F4a . . . 89.98(15)
F1a P1a F5a . . . 91.00(16)
F1a P1a F6a . . . 90.27(14)
F2a P1a F3a . . . 88.48(14)
F2a P1a F4a . . . 89.64(15)
F2a P1a F5a . . . 89.38(15)
F2a P1a F6a . . . 90.68(14)
F3a P1a F4a . . . 90.11(18)
F3a P1a F5a . . . 89.77(18)
F3a P1a F6a . . . 178.84(18)
F4a P1a F5a . . . 179.02(18)
F4a P1a F6a . . . 89.08(17)
F5a P1a F6a . . . 91.02(18)
F1b P1b F2b . . . 179.0(10)
F1b P1b F3b . . . 90.6(9)
F1b P1b F4b . . . 90.0(9)
F1b P1b F5b . . . 91.0(9)
F1b P1b F6b . . . 90.3(9)
F2b P1b F3b . . . 88.5(9)
F2b P1b F4b . . . 89.6(9)
F2b P1b F5b . . . 89.4(9)
F2b P1b F6b . . . 90.7(9)
F3b P1b F4b . . . 90.1(9)
F3b P1b F5b . . . 89.8(9)
F3b P1b F6b . . . 178.8(10)
F4b P1b F5b . . . 179.0(10)
F4b P1b F6b . . . 89.1(9)
F5b P1b F6b . . . 91.0(9)

loop_
_geom_bond_atom_site_label_1
_geom_bond_atom_site_label_2
_geom_bond_site_symmetry_1
_geom_bond_site_symmetry_2
_geom_bond_distance
S1 C7 . . 1.821(3)
S1 C8 . . 1.7405(19)
S2 C9 . . 1.825(3)
S2 C10 . . 1.740(2)
O1w H1o1w . . 0.82(4)
O1w H2o1w . . 0.82(4)
N1 C8 . . 1.322(3)
N1 H1n1 . . 0.86(2)
N1 H2n1 . . 0.86(3)
N2 C8 . . 1.310(3)
N2 H1n2 . . 0.86(2)
N2 H2n2 . . 0.86(3)
N3 C10 . . 1.319(3)
N3 H1n3 . . 0.86(2)
N3 H2n3 . . 0.86(3)
N4 C10 . . 1.308(3)
N4 H1n4 . . 0.86(2)
N4 H2n4 . . 0.86(3)
C1 C2 . . 1.390(3)
C1 C6 . . 1.387(3)
C1 C7 . . 1.510(3)
C2 C3 . . 1.391(3)
C2 H1c2 . . 0.96
C3 C4 . . 1.389(3)
C3 H1c3 . . 0.96
C4 C5 . . 1.392(3)
C4 C9 . . 1.509(3)
C5 C6 . . 1.387(3)
C5 H1c5 . . 0.96
C6 H1c6 . . 0.96
C7 H1c7 . . 0.96
C7 H2c7 . . 0.96
C9 H1c9 . . 0.96
C9 H2c9 . . 0.96
P1a F1a . . 1.681(3)
P1a F2a . . 1.697(3)
P1a F3a . . 1.678(3)
P1a F4a . . 1.688(2)
P1a F5a . . 1.685(2)
P1a F6a . . 1.664(3)
P1b F1b . . 1.681(18)
P1b F2b . . 1.697(18)
P1b F3b . . 1.678(18)
P1b F4b . . 1.688(14)
P1b F5b . . 1.685(14)
P1b F6b . . 1.664(18)

loop_
_geom_hbond_atom_site_label_D
_geom_hbond_atom_site_label_H
_geom_hbond_atom_site_label_A
_geom_hbond_site_symmetry_D
_geom_hbond_site_symmetry_H
_geom_hbond_site_symmetry_A
_geom_hbond_distance_DH
_geom_hbond_distance_HA
_geom_hbond_distance_DA
_geom_hbond_angle_DHA
C2 H1c2 F3a . . 2_656 0.96 2.42 3.367(4) 167.71
C2 H1c2 F3b . . 2_656 0.96 2.48 3.413(16) 164.60
C5 H1c5 F1b . . 3_656 0.96 2.47 3.385(16) 158.90
N1 H1n1 F3a . . 1_556 0.86(2) 1.95(2) 2.807(3) 172(3)
N1 H1n1 F3b . . 1_556 0.86(2) 2.11(3) 2.942(15) 163(2)
N1 H2n1 O1w . . 1_546 0.86(3) 1.95(3) 2.802(3) 171(4)
N2 H1n2 F5a . . 1_556 0.86(2) 2.07(2) 2.906(3) 164(3)
N2 H1n2 F2b . . 1_556 0.86(2) 2.43(3) 3.078(16) 132(2)
N2 H1n2 F5b . . 1_556 0.86(2) 2.12(3) 2.909(13) 153(3)
N2 H2n2 F2a . . 4_555 0.86(3) 2.10(3) 2.894(3) 154(4)
N2 H2n2 F2b . . 4_555 0.86(3) 2.33(4) 3.091(18) 148(3)
N3 H1n3 F1a . . 4_454 0.86(2) 1.99(2) 2.831(3) 167(3)
N3 H1n3 F1b . . 4_454 0.86(2) 2.07(3) 2.892(15) 159(3)
N3 H2n3 F5a . . 2_655 0.86(3) 2.10(3) 2.937(4) 165(3)
N3 H2n3 F5b . . 2_655 0.86(3) 2.09(3) 2.943(16) 171(4)
N4 H1n4 F4a . . 4_454 0.86(2) 1.98(2) 2.832(3) 170(3)
N4 H1n4 F4b . . 4_454 0.86(2) 1.85(2) 2.697(11) 170(4)
N4 H2n4 F6a . . 1_455 0.86(3) 1.97(4) 2.804(4) 164(3)
N4 H2n4 F6b . . 1_455 0.86(3) 1.88(4) 2.668(17) 152(3)
O1w H1o1w F2a . . 2_655 0.82(4) 2.06(3) 2.856(3) 165(4)
O1w H1o1w F2b . . 2_655 0.82(4) 1.89(4) 2.691(16) 167(4)
O1w H2o1w F4a . . 3_666 0.82(4) 1.95(4) 2.718(4) 155(4)
O1w H2o1w F4b . . 3_666 0.82(4) 2.37(5) 3.091(14) 148(4)

loop_
_restr_distance_atom_site_label_1
_restr_distance_site_symmetry_1
_restr_distance_atom_site_label_2
_restr_distance_site_symmetry_2
_restr_distance_target
_restr_distance_target_weight_param
H1n1 . N1 . 0.86 0.001
H2n1 . N1 . 0.86 0.001
H1n2 . N2 . 0.86 0.001
H2n2 . N2 . 0.86 0.001
H1n3 . N3 . 0.86 0.001
H2n3 . N3 . 0.86 0.001
H1n4 . N4 . 0.86 0.001
H2n4 . N4 . 0.86 0.001
H1o1w . O1w . 0.82 0.001
H2o1w . O1w . 0.82 0.001
